data_7032317
loop_
_publ_author_name
'Gallien, Anna K. E.'
'Schaniel, Dominik'
'Woike, Theo'
'Kl\"ufers, Peter'

_publ_section_title
;
 NO-binding in {Ru(NO)2}(8)-type [Ru(NO)2(PR3)2X]BF4 compounds.
;
_journal_issue 35
_journal_name_full 'Dalton transactions (Cambridge, England : 2003)'
_journal_page_first 13278
_journal_page_last 13292
_journal_paper_doi 10.1039/c4dt01506a
_journal_volume 43
_journal_year 2014
_chemical_formula_moiety
;
'C36 H66 Br O2 N2 P2 Ru,B F4),0.5(H2 O),C2 H6 O'
;
_chemical_formula_sum 'C38 H73 B Br F4 N2 O3.5 P2 Ru'
_chemical_formula_weight 943.71
_chemical_name_common '[RuBr(NO)2(PCy3)2]BF4_EtOH_0.5(H2O)'
_space_group_IT_number 2
_symmetry_cell_setting triclinic
_symmetry_Int_Tables_number 2
_symmetry_space_group_name_Hall '-P 1'
_symmetry_space_group_name_H-M 'P -1'
_atom_sites_solution_hydrogens geom
_atom_sites_solution_primary direct
_atom_sites_solution_secondary difmap
_audit_block_code Ru_Br_2NO_2PCy3_BF4_H2O_EtOH_qq031_gallien
_audit_creation_method 'form98_non/compatible with shelxl97-2'
_audit_update_record
;
11-February-2014
;
_cell_angle_alpha 95.262(14)
_cell_angle_beta 102.251(18)
_cell_angle_gamma 109.874(19)
_cell_formula_units_Z 2
_cell_length_a 10.152(4)
_cell_length_b 13.095(5)
_cell_length_c 18.857(7)
_cell_measurement_reflns_used 134
_cell_measurement_temperature 293(2)
_cell_measurement_theta_max 22.5473
_cell_measurement_theta_min 2.2541
_cell_volume 2267.0(16)
_computing_cell_refinement 'APEX2 v2012.4-3 (Bruker AXS)'
_computing_data_collection 'Bruker Instrument Service v3.0.21'
_computing_data_reduction 'SAINT V8.18C (Bruker AXS Inc., 2011)'
_computing_structure_refinement
;
Sheldrick, G. M. (2008).
<i>Acta Cryst.</i> A<b>64</b>, 112--122.
;
_computing_structure_solution 'SHELXS-97 (Sheldrick, 1990)'
_diffrn_ambient_temperature 293(2)
_diffrn_detector_area_resol_mean 10.4167
_diffrn_measured_fraction_theta_full 0.991
_diffrn_measured_fraction_theta_max 0.991
_diffrn_measurement_device 'fixed-chi three-circle diffractometer'
_diffrn_measurement_device_type 'Bruker D8Quest'
_diffrn_measurement_method 'mix of phi and omega scans'
_diffrn_radiation_collimation 'focusing mirrors'
_diffrn_radiation_monochromator 'focusing mirrors'
_diffrn_radiation_type 'Mo K\a'
_diffrn_radiation_wavelength 0.71073
_diffrn_reflns_av_R_equivalents 0.0861
_diffrn_reflns_av_sigmaI/netI 0.0551
_diffrn_reflns_limit_h_max 12
_diffrn_reflns_limit_h_min -12
_diffrn_reflns_limit_k_max 16
_diffrn_reflns_limit_k_min -15
_diffrn_reflns_limit_l_max 23
_diffrn_reflns_limit_l_min -23
_diffrn_reflns_number 60261
_diffrn_reflns_theta_full 25.80
_diffrn_reflns_theta_max 25.71
_diffrn_reflns_theta_min 2.37
_diffrn_source_current 1
_diffrn_source_power 50
_diffrn_source_type 'Bruker I\mS'
_diffrn_source_voltage 50
_exptl_absorpt_coefficient_mu 1.351
_exptl_absorpt_correction_T_max 0.6463
_exptl_absorpt_correction_T_min 0.5860
_exptl_absorpt_correction_type multi-scan
_exptl_absorpt_process_details 'SADABS V2008/1 (Bruker AXS Inc.)'
_exptl_crystal_colour orange
_exptl_crystal_density_diffrn 1.383
_exptl_crystal_density_method 'not measured'
_exptl_crystal_description block
_exptl_crystal_F_000 986
_exptl_crystal_size_max 0.109
_exptl_crystal_size_mid 0.105
_exptl_crystal_size_min 0.088
_refine_diff_density_max 1.274
_refine_diff_density_min -1.396
_refine_diff_density_rms 0.138
_refine_ls_extinction_method none
_refine_ls_goodness_of_fit_ref 1.064
_refine_ls_hydrogen_treatment constr
_refine_ls_matrix_type full
_refine_ls_number_parameters 432
_refine_ls_number_reflns 8641
_refine_ls_number_restraints 0
_refine_ls_restrained_S_all 1.064
_refine_ls_R_factor_all 0.0977
_refine_ls_R_factor_gt 0.0656
_refine_ls_shift/su_max 0.001
_refine_ls_shift/su_mean 0.000
_refine_ls_structure_factor_coef Fsqd
_refine_ls_weighting_details 'calc w=1/[\s^2^(Fo^2^)+(0.0894P)^2^+9.9866P] where P=(Fo^2^+2Fc^2^)/3'
_refine_ls_weighting_scheme calc
_refine_ls_wR_factor_gt 0.1685
_refine_ls_wR_factor_ref 0.1868
_reflns_number_gt 6360
_reflns_number_total 8641
_reflns_threshold_expression >2sigma(I)
_cod_duplicate_entry 7031662
_cod_data_source_file c4dt01506a2.cif
_cod_data_source_block qq031
_cod_original_cell_volume 2267.0(15)
_cod_original_formula_sum 'C38 H73 B Br F4 N2 O3.50 P2 Ru'
_cod_database_code 7032317

loop_
_symmetry_equiv_pos_as_xyz
'x, y, z'
'-x, -y, -z'

loop_
_atom_site_label
_atom_site_type_symbol
_atom_site_fract_x
_atom_site_fract_y
_atom_site_fract_z
_atom_site_U_iso_or_equiv
_atom_site_adp_type
_atom_site_occupancy
_atom_site_symmetry_multiplicity
_atom_site_calc_flag
_atom_site_refinement_flags
_atom_site_disorder_assembly
_atom_site_disorder_group
Ru1 Ru 0.47651(5) 0.48906(4) 0.26842(3) 0.02461(16) Uani 1 1 d . B .
Br2 Br 0.53994(8) 0.56741(6) 0.40311(4) 0.0434(2) Uani 1 1 d . . .
P1 P 0.32555(17) 0.32464(12) 0.30728(8) 0.0241(3) Uani 1 1 d . . .
P2 P 0.59659(18) 0.68024(12) 0.25011(9) 0.0277(4) Uani 1 1 d . . .
F1 F 0.7034(9) 0.1989(7) 0.2319(4) 0.122(2) Uiso 0.56(2) 1 d P A 1
F2 F 0.8434(14) 0.0996(11) 0.2420(10) 0.095(4) Uiso 0.56(2) 1 d P A 1
F3 F 0.6149(16) 0.0143(11) 0.2129(8) 0.103(5) Uiso 0.56(2) 1 d P A 1
F4 F 0.703(2) 0.0994(15) 0.3241(11) 0.140(7) Uiso 0.56(2) 1 d P A 1
F1B F 0.7034(9) 0.1989(7) 0.2319(4) 0.122(2) Uiso 0.44(2) 1 d P A 2
F2B F 0.691(4) 0.033(2) 0.1831(18) 0.190(13) Uiso 0.44(2) 1 d P A 2
F3B F 0.8713(17) 0.1207(13) 0.2839(12) 0.089(5) Uiso 0.44(2) 1 d P A 2
F4B F 0.616(2) 0.0465(15) 0.2729(11) 0.108(7) Uiso 0.44(2) 1 d P A 2
O1 O 0.3004(7) 0.4386(5) 0.1192(3) 0.0689(18) Uani 1 1 d . B .
O2 O 0.6618(6) 0.3981(4) 0.2177(3) 0.0542(14) Uani 1 1 d . B .
N1 N 0.3668(7) 0.4561(4) 0.1777(3) 0.0430(15) Uani 1 1 d . . .
N2 N 0.6250(6) 0.4407(4) 0.2616(3) 0.0360(13) Uani 1 1 d . . .
B1 B 0.7287(15) 0.1065(11) 0.2546(7) 0.076(3) Uiso 1 1 d . . .
C1 C 0.4224(6) 0.2841(5) 0.3876(3) 0.0270(13) Uani 1 1 d . . .
H1 H 0.4273 0.3341 0.4310 0.032 Uiso 1 1 calc R . .
C2 C 0.5813(7) 0.2992(6) 0.3901(4) 0.0373(15) Uani 1 1 d . . .
H2A H 0.5834 0.2501 0.3490 0.045 Uiso 1 1 calc R . .
H2B H 0.6343 0.3745 0.3857 0.045 Uiso 1 1 calc R . .
C3 C 0.6541(8) 0.2739(6) 0.4630(4) 0.0449(18) Uani 1 1 d . . .
H3A H 0.7518 0.2798 0.4628 0.054 Uiso 1 1 calc R . .
H3B H 0.6605 0.3278 0.5038 0.054 Uiso 1 1 calc R . .
C4 C 0.5692(9) 0.1592(6) 0.4740(4) 0.0495(19) Uani 1 1 d . . .
H4A H 0.5707 0.1050 0.4358 0.059 Uiso 1 1 calc R . .
H4B H 0.6150 0.1467 0.5213 0.059 Uiso 1 1 calc R . .
C5 C 0.4144(8) 0.1446(6) 0.4712(4) 0.0435(17) Uani 1 1 d . . .
H5A H 0.4126 0.1941 0.5122 0.052 Uiso 1 1 calc R . .
H5B H 0.3618 0.0696 0.4763 0.052 Uiso 1 1 calc R . .
C6 C 0.3393(7) 0.1684(5) 0.3986(4) 0.0355(15) Uani 1 1 d . . .
H6A H 0.3335 0.1148 0.3578 0.043 Uiso 1 1 calc R . .
H6B H 0.2413 0.1613 0.3992 0.043 Uiso 1 1 calc R . .
C7 C 0.2406(7) 0.2010(5) 0.2345(3) 0.0333(14) Uani 1 1 d . . .
H7 H 0.2001 0.1397 0.2594 0.040 Uiso 1 1 calc R . .
C8 C 0.3516(8) 0.1732(6) 0.2016(4) 0.0484(19) Uani 1 1 d . . .
H8A H 0.4312 0.1741 0.2409 0.058 Uiso 1 1 calc R . .
H8B H 0.3904 0.2283 0.1727 0.058 Uiso 1 1 calc R . .
C9 C 0.2801(11) 0.0585(7) 0.1520(5) 0.064(2) Uani 1 1 d . . .
H9A H 0.3502 0.0433 0.1291 0.077 Uiso 1 1 calc R . .
H9B H 0.2500 0.0027 0.1819 0.077 Uiso 1 1 calc R . .
C10 C 0.1499(10) 0.0525(7) 0.0928(4) 0.059(2) Uani 1 1 d . . .
H10A H 0.1020 -0.0224 0.0654 0.071 Uiso 1 1 calc R . .
H10B H 0.1826 0.1004 0.0587 0.071 Uiso 1 1 calc R . .
C11 C 0.0406(9) 0.0864(7) 0.1243(5) 0.061(2) Uani 1 1 d . . .
H11A H -0.0358 0.0880 0.0841 0.073 Uiso 1 1 calc R . .
H11B H -0.0033 0.0323 0.1526 0.073 Uiso 1 1 calc R . .
C12 C 0.1136(8) 0.1995(6) 0.1736(4) 0.0485(19) Uani 1 1 d . . .
H12A H 0.0438 0.2170 0.1954 0.058 Uiso 1 1 calc R . .
H12B H 0.1484 0.2551 0.1443 0.058 Uiso 1 1 calc R . .
C13 C 0.1694(7) 0.3470(5) 0.3316(3) 0.0298(13) Uani 1 1 d . . .
H13 H 0.0860 0.2773 0.3138 0.036 Uiso 1 1 calc R . .
C14 C 0.1850(8) 0.3799(6) 0.4138(4) 0.0391(16) Uani 1 1 d . . .
H14A H 0.2040 0.3239 0.4400 0.047 Uiso 1 1 calc R . .
H14B H 0.2664 0.4491 0.4335 0.047 Uiso 1 1 calc R . .
C15 C 0.0471(9) 0.3922(7) 0.4255(4) 0.0507(19) Uani 1 1 d . . .
H15A H -0.0321 0.3211 0.4097 0.061 Uiso 1 1 calc R . .
H15B H 0.0601 0.4152 0.4777 0.061 Uiso 1 1 calc R . .
C16 C 0.0075(9) 0.4743(7) 0.3842(5) 0.056(2) Uani 1 1 d . . .
H16A H 0.0814 0.5472 0.4039 0.067 Uiso 1 1 calc R . .
H16B H -0.0837 0.4760 0.3913 0.067 Uiso 1 1 calc R . .
C17 C -0.0068(8) 0.4464(7) 0.3024(4) 0.051(2) Uani 1 1 d . . .
H17A H -0.0247 0.5042 0.2780 0.061 Uiso 1 1 calc R . .
H17B H -0.0888 0.3779 0.2813 0.061 Uiso 1 1 calc R . .
C18 C 0.1319(8) 0.4343(6) 0.2895(4) 0.0422(17) Uani 1 1 d . . .
H18A H 0.2119 0.5049 0.3060 0.051 Uiso 1 1 calc R . .
H18B H 0.1187 0.4123 0.2371 0.051 Uiso 1 1 calc R . .
C19 C 0.7546(7) 0.7613(5) 0.3275(4) 0.0340(14) Uani 1 1 d . B .
H19 H 0.7155 0.7624 0.3707 0.041 Uiso 1 1 calc R . .
C20 C 0.8263(8) 0.8824(5) 0.3224(5) 0.0475(18) Uani 1 1 d . . .
H20A H 0.7533 0.9151 0.3116 0.057 Uiso 1 1 calc R B .
H20B H 0.8744 0.8883 0.2828 0.057 Uiso 1 1 calc R . .
C21 C 0.9371(9) 0.9439(6) 0.3957(5) 0.059(2) Uani 1 1 d . B .
H21A H 0.9838 1.0207 0.3922 0.070 Uiso 1 1 calc R . .
H21B H 0.8875 0.9414 0.4345 0.070 Uiso 1 1 calc R . .
C22 C 1.0506(8) 0.8937(7) 0.4151(5) 0.057(2) Uani 1 1 d . . .
H22A H 1.1061 0.9018 0.3785 0.068 Uiso 1 1 calc R B .
H22B H 1.1168 0.9322 0.4626 0.068 Uiso 1 1 calc R . .
C23 C 0.9798(9) 0.7731(7) 0.4178(5) 0.056(2) Uani 1 1 d . B .
H23A H 0.9340 0.7662 0.4583 0.067 Uiso 1 1 calc R . .
H23B H 1.0539 0.7413 0.4275 0.067 Uiso 1 1 calc R . .
C24 C 0.8665(8) 0.7085(6) 0.3464(4) 0.0462(18) Uani 1 1 d . . .
H24A H 0.9133 0.7075 0.3067 0.055 Uiso 1 1 calc R B .
H24B H 0.8191 0.6329 0.3520 0.055 Uiso 1 1 calc R . .
C25 C 0.4717(7) 0.7549(5) 0.2426(3) 0.0311(14) Uani 1 1 d . B .
H25 H 0.5186 0.8240 0.2263 0.037 Uiso 1 1 calc R . .
C26 C 0.4384(8) 0.7859(6) 0.3153(4) 0.0408(16) Uani 1 1 d . . .
H26A H 0.3912 0.7193 0.3332 0.049 Uiso 1 1 calc R B .
H26B H 0.5282 0.8292 0.3520 0.049 Uiso 1 1 calc R . .
C27 C 0.3397(9) 0.8524(7) 0.3043(4) 0.052(2) Uani 1 1 d . B .
H27A H 0.3165 0.8684 0.3504 0.063 Uiso 1 1 calc R . .
H27B H 0.3909 0.9221 0.2910 0.063 Uiso 1 1 calc R . .
C28 C 0.2000(9) 0.7904(7) 0.2446(5) 0.060(2) Uani 1 1 d . . .
H28A H 0.1437 0.7244 0.2601 0.072 Uiso 1 1 calc R B .
H28B H 0.1428 0.8365 0.2372 0.072 Uiso 1 1 calc R . .
C29 C 0.2319(9) 0.7593(7) 0.1741(5) 0.058(2) Uani 1 1 d . B .
H29A H 0.2802 0.8256 0.1563 0.070 Uiso 1 1 calc R . .
H29B H 0.1416 0.7170 0.1374 0.070 Uiso 1 1 calc R . .
C30 C 0.3279(8) 0.6912(6) 0.1839(4) 0.0463(18) Uani 1 1 d . . .
H30A H 0.3480 0.6732 0.1373 0.056 Uiso 1 1 calc R B .
H30B H 0.2771 0.6226 0.1986 0.056 Uiso 1 1 calc R . .
C31 C 0.6511(10) 0.6836(6) 0.1624(4) 0.051(2) Uani 0.594(14) 1 d P B 1
H31 H 0.5648 0.6384 0.1230 0.062 Uiso 0.594(14) 1 calc PR B 1
C32 C 0.7069(18) 0.7966(11) 0.1425(8) 0.043(3) Uiso 0.594(14) 1 d P B 1
H32A H 0.8087 0.8347 0.1677 0.052 Uiso 0.594(14) 1 calc PR B 1
H32B H 0.6532 0.8402 0.1568 0.052 Uiso 0.594(14) 1 calc PR B 1
C33 C 0.684(2) 0.7786(15) 0.0506(10) 0.070(5) Uiso 0.594(14) 1 d P B 1
H33A H 0.5897 0.7244 0.0240 0.083 Uiso 0.594(14) 1 calc PR B 1
H33B H 0.7006 0.8472 0.0318 0.083 Uiso 0.594(14) 1 calc PR B 1
C34 C 0.8156(19) 0.7324(12) 0.0504(9) 0.054(4) Uiso 0.594(14) 1 d P B 1
H34A H 0.8258 0.7208 0.0006 0.065 Uiso 0.594(14) 1 calc PR B 1
H34B H 0.9064 0.7865 0.0811 0.065 Uiso 0.594(14) 1 calc PR B 1
C35 C 0.785(2) 0.6303(13) 0.0780(9) 0.058(4) Uiso 0.594(14) 1 d P B 1
H35A H 0.8638 0.6047 0.0785 0.070 Uiso 0.594(14) 1 calc PR B 1
H35B H 0.6974 0.5751 0.0451 0.070 Uiso 0.594(14) 1 calc PR B 1
C36 C 0.7630(15) 0.6427(12) 0.1568(8) 0.055(4) Uiso 0.594(14) 1 d P B 1
H36A H 0.7397 0.5714 0.1722 0.066 Uiso 0.594(14) 1 calc PR B 1
H36B H 0.8535 0.6926 0.1904 0.066 Uiso 0.594(14) 1 calc PR B 1
C31B C 0.6511(10) 0.6836(6) 0.1624(4) 0.051(2) Uani 0.406(14) 1 d P B 2
H31B H 0.7565 0.7057 0.1803 0.062 Uiso 0.406(14) 1 calc PR B 2
C32B C 0.640(2) 0.7841(13) 0.1236(9) 0.026(4) Uiso 0.406(14) 1 d P B 2
H32C H 0.6574 0.8483 0.1596 0.032 Uiso 0.406(14) 1 calc PR B 2
H32D H 0.5457 0.7645 0.0891 0.032 Uiso 0.406(14) 1 calc PR B 2
C33B C 0.776(3) 0.8067(18) 0.0786(13) 0.057(6) Uiso 0.406(14) 1 d P B 2
H33C H 0.7860 0.8707 0.0550 0.068 Uiso 0.406(14) 1 calc PR B 2
H33D H 0.8680 0.8192 0.1132 0.068 Uiso 0.406(14) 1 calc PR B 2
C34B C 0.737(3) 0.714(2) 0.0268(14) 0.066(7) Uiso 0.406(14) 1 d P B 2
H34C H 0.8125 0.7241 0.0011 0.079 Uiso 0.406(14) 1 calc PR B 2
H34D H 0.6492 0.7072 -0.0091 0.079 Uiso 0.406(14) 1 calc PR B 2
C35B C 0.709(3) 0.5998(18) 0.0558(12) 0.050(5) Uiso 0.406(14) 1 d P B 2
H35C H 0.6611 0.5396 0.0140 0.059 Uiso 0.406(14) 1 calc PR B 2
H35D H 0.8016 0.5958 0.0789 0.059 Uiso 0.406(14) 1 calc PR B 2
C36B C 0.6151(9) 0.5839(6) 0.1119(4) 0.065(7) Uiso 0.406(14) 1 d P B 2
H36C H 0.5135 0.5583 0.0854 0.078 Uiso 0.406(14) 1 calc PR B 2
H36D H 0.6288 0.5275 0.1394 0.078 Uiso 0.406(14) 1 calc PR B 2
C38 C 0.9481(9) 0.3933(6) 0.0679(4) 0.109(4) Uiso 1 1 d R . .
H38A H 0.9312 0.4132 0.0200 0.163 Uiso 1 1 calc R . .
H38B H 1.0133 0.3543 0.0713 0.163 Uiso 1 1 calc R . .
H38C H 0.9902 0.4589 0.1050 0.163 Uiso 1 1 calc R . .
C37 C 0.8045(9) 0.3196(6) 0.0799(4) 0.166(7) Uiso 1 1 d R . .
H37A H 0.8126 0.3406 0.1318 0.199 Uiso 1 1 calc R . .
H37B H 0.8067 0.2459 0.0743 0.199 Uiso 1 1 calc R . .
O3 O 0.6420(9) 0.3038(6) 0.0388(4) 0.193(6) Uiso 1 1 d R . .
H3 H 0.6404 0.3622 0.0271 0.289 Uiso 1 1 calc R . .
O91 O 0.6493(9) 0.1215(6) -0.0020(4) 0.138(7) Uiso 0.50 1 d PR . .

loop_
_atom_site_aniso_label
_atom_site_aniso_U_11
_atom_site_aniso_U_22
_atom_site_aniso_U_33
_atom_site_aniso_U_23
_atom_site_aniso_U_13
_atom_site_aniso_U_12
Ru1 0.0300(3) 0.0180(2) 0.0252(3) 0.00530(18) 0.0101(2) 0.0061(2)
Br2 0.0547(5) 0.0327(4) 0.0336(4) 0.0048(3) 0.0124(3) 0.0043(3)
P1 0.0273(8) 0.0200(7) 0.0238(8) 0.0056(6) 0.0086(6) 0.0058(6)
P2 0.0351(9) 0.0187(8) 0.0305(8) 0.0065(6) 0.0149(7) 0.0071(7)
O1 0.099(5) 0.045(3) 0.032(3) 0.003(2) -0.008(3) 0.004(3)
O2 0.060(3) 0.039(3) 0.079(4) 0.013(3) 0.041(3) 0.023(3)
N1 0.060(4) 0.022(3) 0.037(4) 0.008(2) 0.013(3) 0.002(3)
N2 0.040(3) 0.022(3) 0.049(3) 0.011(2) 0.021(3) 0.009(2)
C1 0.026(3) 0.027(3) 0.028(3) 0.008(2) 0.009(3) 0.009(3)
C2 0.028(3) 0.045(4) 0.039(4) 0.016(3) 0.009(3) 0.011(3)
C3 0.037(4) 0.058(5) 0.042(4) 0.021(4) 0.004(3) 0.022(4)
C4 0.061(5) 0.052(5) 0.042(4) 0.018(4) 0.006(4) 0.031(4)
C5 0.056(5) 0.028(4) 0.040(4) 0.017(3) 0.009(3) 0.007(3)
C6 0.043(4) 0.025(3) 0.033(4) 0.010(3) 0.008(3) 0.006(3)
C7 0.038(4) 0.023(3) 0.031(3) 0.004(3) 0.008(3) 0.002(3)
C8 0.047(4) 0.039(4) 0.053(5) -0.007(3) 0.010(4) 0.013(3)
C9 0.087(7) 0.043(5) 0.059(5) -0.011(4) 0.016(5) 0.025(5)
C10 0.087(6) 0.038(4) 0.035(4) -0.008(3) 0.012(4) 0.007(4)
C11 0.059(5) 0.056(5) 0.042(4) -0.013(4) 0.001(4) 0.000(4)
C12 0.052(5) 0.044(4) 0.039(4) -0.001(3) 0.003(3) 0.011(4)
C13 0.027(3) 0.032(3) 0.030(3) 0.009(3) 0.010(3) 0.008(3)
C14 0.040(4) 0.049(4) 0.031(4) 0.005(3) 0.011(3) 0.019(3)
C15 0.051(5) 0.067(5) 0.045(4) 0.010(4) 0.025(4) 0.026(4)
C16 0.052(5) 0.067(6) 0.060(5) 0.002(4) 0.020(4) 0.035(4)
C17 0.043(4) 0.063(5) 0.060(5) 0.019(4) 0.013(4) 0.034(4)
C18 0.037(4) 0.051(4) 0.047(4) 0.019(3) 0.014(3) 0.023(3)
C19 0.033(4) 0.027(3) 0.038(4) 0.004(3) 0.013(3) 0.005(3)
C20 0.046(4) 0.025(4) 0.064(5) 0.004(3) 0.019(4) 0.002(3)
C21 0.048(5) 0.036(4) 0.072(6) -0.013(4) 0.010(4) 0.000(4)
C22 0.034(4) 0.057(5) 0.059(5) -0.016(4) 0.007(4) 0.001(4)
C23 0.042(4) 0.061(5) 0.058(5) -0.001(4) 0.003(4) 0.019(4)
C24 0.036(4) 0.037(4) 0.061(5) 0.003(3) 0.010(4) 0.010(3)
C25 0.037(4) 0.026(3) 0.032(3) 0.010(3) 0.011(3) 0.011(3)
C26 0.053(4) 0.050(4) 0.036(4) 0.016(3) 0.017(3) 0.033(4)
C27 0.068(5) 0.059(5) 0.053(5) 0.021(4) 0.034(4) 0.037(4)
C28 0.049(5) 0.064(6) 0.085(7) 0.034(5) 0.019(5) 0.036(4)
C29 0.055(5) 0.058(5) 0.056(5) 0.011(4) -0.008(4) 0.029(4)
C30 0.054(5) 0.035(4) 0.044(4) 0.008(3) 0.000(4) 0.016(3)
C31 0.073(5) 0.039(4) 0.053(5) 0.014(4) 0.043(4) 0.016(4)
C31B 0.073(5) 0.039(4) 0.053(5) 0.014(4) 0.043(4) 0.016(4)

loop_
_atom_type_symbol
_atom_type_description
_atom_type_scat_dispersion_real
_atom_type_scat_dispersion_imag
_atom_type_scat_source
C C 0.0033 0.0016 'International Tables Vol C Tables 4.2.6.8 and 6.1.1.4'
H H 0.0000 0.0000 'International Tables Vol C Tables 4.2.6.8 and 6.1.1.4'
B B 0.0013 0.0007 'International Tables Vol C Tables 4.2.6.8 and 6.1.1.4'
Br Br -0.2901 2.4595 'International Tables Vol C Tables 4.2.6.8 and 6.1.1.4'
F F 0.0171 0.0103 'International Tables Vol C Tables 4.2.6.8 and 6.1.1.4'
N N 0.0061 0.0033 'International Tables Vol C Tables 4.2.6.8 and 6.1.1.4'
O O 0.0106 0.0060 'International Tables Vol C Tables 4.2.6.8 and 6.1.1.4'
P P 0.1023 0.0942 'International Tables Vol C Tables 4.2.6.8 and 6.1.1.4'
Ru Ru -1.2594 0.8363 'International Tables Vol C Tables 4.2.6.8 and 6.1.1.4'

loop_
_geom_angle_atom_site_label_1
_geom_angle_atom_site_label_2
_geom_angle_atom_site_label_3
_geom_angle
N1 Ru1 N2 104.1(3)
N1 Ru1 P1 94.64(18)
N2 Ru1 P1 96.68(16)
N1 Ru1 P2 89.75(18)
N2 Ru1 P2 97.16(16)
P1 Ru1 P2 163.99(5)
N1 Ru1 Br2 153.0(2)
N2 Ru1 Br2 102.83(19)
P1 Ru1 Br2 82.27(5)
P2 Ru1 Br2 86.84(5)
C7 P1 C13 103.5(3)
C7 P1 C1 106.4(3)
C13 P1 C1 107.2(3)
C7 P1 Ru1 114.2(2)
C13 P1 Ru1 110.5(2)
C1 P1 Ru1 114.22(19)
C25 P2 C19 106.4(3)
C25 P2 C31 104.8(3)
C19 P2 C31 109.8(4)
C25 P2 Ru1 111.0(2)
C19 P2 Ru1 112.5(2)
C31 P2 Ru1 112.0(2)
O1 N1 Ru1 177.3(6)
O2 N2 Ru1 139.3(6)
F2 B1 F4B 138.8(15)
F2 B1 F3B 33.5(8)
F4B B1 F3B 128.2(15)
F2 B1 F3 106.7(13)
F4B B1 F3 51.8(10)
F3B B1 F3 129.7(13)
F2 B1 F4 121.0(15)
F4B B1 F4 49.9(10)
F3B B1 F4 90.1(13)
F3 B1 F4 100.3(13)
F2 B1 F1 112.3(12)
F4B B1 F1 107.9(13)
F3B B1 F1 116.2(12)
F3 B1 F1 107.0(11)
F4 B1 F1 108.1(12)
F2 B1 F2B 70.9(14)
F4B B1 F2B 93.4(17)
F3B B1 F2B 102.7(16)
F3 B1 F2B 41.9(13)
F4 B1 F2B 138.2(18)
F1 B1 F2B 101.5(15)
C6 C1 C2 110.5(5)
C6 C1 P1 112.9(4)
C2 C1 P1 115.3(4)
C3 C2 C1 110.2(5)
C4 C3 C2 111.2(6)
C5 C4 C3 111.3(6)
C4 C5 C6 111.3(6)
C1 C6 C5 110.7(5)
C8 C7 C12 110.6(6)
C8 C7 P1 112.2(5)
C12 C7 P1 116.3(5)
C7 C8 C9 110.1(6)
C10 C9 C8 110.9(7)
C9 C10 C11 112.7(7)
C12 C11 C10 111.2(7)
C11 C12 C7 110.3(7)
C14 C13 C18 109.3(5)
C14 C13 P1 116.2(4)
C18 C13 P1 109.8(4)
C15 C14 C13 110.3(6)
C16 C15 C14 112.6(6)
C15 C16 C17 111.7(6)
C16 C17 C18 110.6(6)
C17 C18 C13 111.1(6)
C24 C19 C20 111.2(6)
C24 C19 P2 114.5(5)
C20 C19 P2 115.0(5)
C19 C20 C21 109.3(7)
C22 C21 C20 111.3(6)
C23 C22 C21 110.2(6)
C22 C23 C24 112.7(7)
C19 C24 C23 110.0(6)
C26 C25 C30 108.9(6)
C26 C25 P2 114.3(4)
C30 C25 P2 112.1(4)
C27 C26 C25 110.5(6)
C28 C27 C26 111.8(7)
C29 C28 C27 110.7(7)
C28 C29 C30 111.4(7)
C29 C30 C25 111.0(6)
C36 C31 C32 102.8(9)
C36 C31 P2 116.8(8)
C32 C31 P2 115.0(6)
C31 C32 C33 107.2(11)
C34 C33 C32 96.1(13)
C35 C34 C33 110.0(13)
C34 C35 C36 112.2(13)
C31 C36 C35 113.5(12)
C34B C33B C32B 107(2)
C33B C34B C35B 117(2)
C36B C35B C34B 113.6(16)
C38 C37 O3 129.7

loop_
_geom_bond_atom_site_label_1
_geom_bond_atom_site_label_2
_geom_bond_distance
Ru1 N1 1.756(6)
Ru1 N2 1.845(6)
Ru1 P1 2.4585(17)
Ru1 P2 2.4769(18)
Ru1 Br2 2.5092(12)
P1 C7 1.841(6)
P1 C13 1.846(6)
P1 C1 1.848(6)
P2 C25 1.837(6)
P2 C19 1.842(7)
P2 C31 1.852(7)
F1 B1 1.405(14)
F2 B1 1.266(17)
F3 B1 1.380(19)
F4 B1 1.39(2)
F2B B1 1.48(3)
F3B B1 1.38(2)
F4B B1 1.29(2)
O1 N1 1.120(8)
O2 N2 1.151(7)
C1 C6 1.521(8)
C1 C2 1.547(8)
C2 C3 1.538(9)
C3 C4 1.514(11)
C4 C5 1.507(11)
C5 C6 1.533(9)
C7 C8 1.524(10)
C7 C12 1.527(10)
C8 C9 1.540(10)
C9 C10 1.513(12)
C10 C11 1.533(12)
C11 C12 1.521(10)
C13 C14 1.531(9)
C13 C18 1.554(9)
C14 C15 1.521(10)
C15 C16 1.496(11)
C16 C17 1.517(11)
C17 C18 1.536(9)
C19 C24 1.518(10)
C19 C20 1.525(9)
C20 C21 1.531(11)
C21 C22 1.508(12)
C22 C23 1.507(12)
C23 C24 1.525(11)
C25 C26 1.532(9)
C25 C30 1.539(9)
C26 C27 1.531(10)
C27 C28 1.520(12)
C28 C29 1.488(12)
C29 C30 1.524(10)
C31 C36 1.428(15)
C31 C32 1.509(15)
C32 C33 1.68(2)
C33 C34 1.64(2)
C34 C35 1.44(2)
C35 C36 1.55(2)
C32B C33B 1.73(3)
C33B C34B 1.37(3)
C34B C35B 1.59(3)
C35B C36B 1.55(2)
C38 C37 1.5269
C37 O3 1.6005
